data_2217392
loop_
_publ_author_name
'D. Gayathri'
'D. Velmurugan'
'G. Aridoss'
'S. Kabilan'
'K. Ravikumar'

_publ_section_title <i>r</i>-2,<i>c</i>-6-Bis(4-fluorophenyl)-<i>t</i>-3,<i>t</i>-5-dimethylpiperidin-4-one
_journal_coeditor_code AT2525
_journal_issue 2
_journal_name_full 'Acta Crystallographica Section E'
_journal_page_first o429
_journal_page_last o429
_journal_paper_doi 10.1107/S1600536807068699
_journal_volume 64
_journal_year 2008
_chemical_formula_iupac 'C19 H19 F2 N O'
_chemical_formula_moiety 'C19 H19 F2 N O'
_chemical_formula_sum 'C19 H19 F2 N O'
_chemical_formula_weight 315.35
_chemical_name_systematic
;
r-2,c-6-Bis(4-fluorophenyl)-t-3,t-5-dimethylpiperidin-4-one
;
_space_group_IT_number 14
_symmetry_cell_setting monoclinic
_symmetry_space_group_name_Hall '-P 2yn'
_symmetry_space_group_name_H-M 'P 1 21/n 1'
_atom_sites_solution_hydrogens geom
_atom_sites_solution_primary direct
_atom_sites_solution_secondary difmap
_audit_creation_method SHELXL-97
_cell_angle_alpha 90.00
_cell_angle_beta 101.7270(10)
_cell_angle_gamma 90.00
_cell_formula_units_Z 4
_cell_length_a 7.3830(6)
_cell_length_b 24.0102(19)
_cell_length_c 9.4278(7)
_cell_measurement_reflns_used 2923
_cell_measurement_temperature 293(2)
_cell_measurement_theta_max 28.06
_cell_measurement_theta_min 2.36
_cell_volume 1636.4(2)
_computing_cell_refinement 'SAINT (Bruker, 2001)'
_computing_data_collection 'SMART (Bruker, 2001)'
_computing_data_reduction 'SAINT (Bruker, 2001)'
_computing_molecular_graphics 'PLATON (Spek, 2003)'
_computing_publication_material 'SHELXL97 (Sheldrick, 2008) and PARST (Nardelli, 1995)'
_computing_structure_refinement 'SHELXL97 (Sheldrick, 2008)'
_computing_structure_solution 'SHELXS97 (Sheldrick, 2008)'
_diffrn_ambient_temperature 293(2)
_diffrn_measured_fraction_theta_full 0.999
_diffrn_measured_fraction_theta_max 0.968
_diffrn_measurement_device 'Bruker SMART APEX'
_diffrn_measurement_device_type 'Bruker SMART APEX CCD area-detector'
_diffrn_measurement_method '\w scans'
_diffrn_radiation_monochromator graphite
_diffrn_radiation_source 'fine-focus sealed tube'
_diffrn_radiation_type MoK\a
_diffrn_radiation_wavelength 0.71073
_diffrn_reflns_av_R_equivalents 0.0200
_diffrn_reflns_av_sigmaI/netI 0.0143
_diffrn_reflns_limit_h_max 9
_diffrn_reflns_limit_h_min -9
_diffrn_reflns_limit_k_max 31
_diffrn_reflns_limit_k_min -31
_diffrn_reflns_limit_l_max 12
_diffrn_reflns_limit_l_min -12
_diffrn_reflns_number 18490
_diffrn_reflns_theta_full 25.00
_diffrn_reflns_theta_max 28.06
_diffrn_reflns_theta_min 2.36
_diffrn_standards_number 0
_exptl_absorpt_coefficient_mu 0.094
_exptl_absorpt_correction_type none
_exptl_crystal_colour colourless
_exptl_crystal_density_diffrn 1.280
_exptl_crystal_density_method 'not measured'
_exptl_crystal_description block
_exptl_crystal_F_000 664
_exptl_crystal_size_max 0.27
_exptl_crystal_size_mid 0.24
_exptl_crystal_size_min 0.22
_refine_diff_density_max 0.516
_refine_diff_density_min -0.432
_refine_ls_extinction_method none
_refine_ls_goodness_of_fit_ref 1.040
_refine_ls_hydrogen_treatment constr
_refine_ls_matrix_type full
_refine_ls_number_parameters 210
_refine_ls_number_reflns 3851
_refine_ls_number_restraints 0
_refine_ls_restrained_S_all 1.040
_refine_ls_R_factor_all 0.0772
_refine_ls_R_factor_gt 0.0607
_refine_ls_shift/su_max 0.000
_refine_ls_shift/su_mean 0.000
_refine_ls_structure_factor_coef Fsqd
_refine_ls_weighting_details 'calc w=1/[\s^2^(Fo^2^)+(0.1249P)^2^+0.2050P] where P=(Fo^2^+2Fc^2^)/3'
_refine_ls_weighting_scheme calc
_refine_ls_wR_factor_gt 0.1894
_refine_ls_wR_factor_ref 0.2120
_reflns_number_gt 2773
_reflns_number_total 3851
_reflns_threshold_expression I>2sigma(I)
_cod_data_source_file at2525.cif
_cod_data_source_block I
_cod_original_sg_symbol_H-M 'P 21/n'
_cod_database_code 2217392
_cod_database_fobs_code 2217392

loop_
_symmetry_equiv_pos_as_xyz
'x, y, z'
'-x+1/2, y+1/2, -z+1/2'
'-x, -y, -z'
'x-1/2, -y-1/2, z-1/2'

loop_
_atom_site_type_symbol
_atom_site_label
_atom_site_fract_x
_atom_site_fract_y
_atom_site_fract_z
_atom_site_U_iso_or_equiv
_atom_site_adp_type
_atom_site_calc_flag
_atom_site_refinement_flags
_atom_site_occupancy
C C1 0.6972(2) 0.02549(6) 0.79954(16) 0.0546(4) Uani d . 1
H H1 0.7019 0.0285 0.9039 0.066 Uiso calc R 1
C C2 0.4928(2) 0.01783(7) 0.72123(19) 0.0624(4) Uani d . 1
H H2 0.4918 0.0147 0.6174 0.075 Uiso calc R 1
C C3 0.3828(2) 0.06935(7) 0.74162(19) 0.0637(4) Uani d . 1
C C4 0.4655(2) 0.12406(7) 0.7076(2) 0.0637(4) Uani d . 1
H H4 0.4654 0.1244 0.6036 0.076 Uiso calc R 1
C C5 0.6706(2) 0.12620(6) 0.78990(18) 0.0585(4) Uani d . 1
H H5 0.6736 0.1247 0.8942 0.070 Uiso calc R 1
C C6 0.8102(2) -0.02404(6) 0.77288(17) 0.0558(4) Uani d . 1
C C7 0.8517(2) -0.03400(7) 0.63869(18) 0.0617(4) Uani d . 1
H H7 0.8203 -0.0075 0.5658 0.074 Uiso calc R 1
C C8 0.9388(3) -0.08247(8) 0.6106(2) 0.0734(5) Uani d . 1
H H8 0.9653 -0.0891 0.5197 0.088 Uiso calc R 1
C C9 0.9851(3) -0.12059(8) 0.7203(3) 0.0784(6) Uani d . 1
C C10 0.9494(3) -0.11202(8) 0.8545(3) 0.0834(6) Uani d . 1
H H10 0.9829 -0.1385 0.9270 0.100 Uiso calc R 1
C C11 0.8626(3) -0.06341(8) 0.8813(2) 0.0701(5) Uani d . 1
H H11 0.8389 -0.0569 0.9731 0.084 Uiso calc R 1
C C12 0.4069(3) -0.03515(10) 0.7657(3) 0.0970(7) Uani d . 1
H H12A 0.4217 -0.0361 0.8692 0.145 Uiso calc R 1
H H12B 0.4671 -0.0669 0.7339 0.145 Uiso calc R 1
H H12C 0.2776 -0.0360 0.7220 0.145 Uiso calc R 1
C C13 0.3516(3) 0.17334(10) 0.7391(3) 0.1006(8) Uani d . 1
H H13A 0.2274 0.1698 0.6843 0.151 Uiso calc R 1
H H13B 0.4054 0.2072 0.7124 0.151 Uiso calc R 1
H H13C 0.3498 0.1742 0.8406 0.151 Uiso calc R 1
C C14 0.7637(2) 0.17899(7) 0.75681(19) 0.0638(4) Uani d . 1
C C15 0.8070(3) 0.22048(8) 0.8600(3) 0.0826(6) Uani d . 1
H H15 0.7817 0.2156 0.9519 0.099 Uiso calc R 1
C C16 0.8895(4) 0.27015(9) 0.8253(4) 0.1013(8) Uani d . 1
H H16 0.9191 0.2984 0.8936 0.122 Uiso calc R 1
C C17 0.9248(3) 0.27607(8) 0.6917(4) 0.0966(8) Uani d . 1
C C18 0.8849(3) 0.23645(8) 0.5878(3) 0.0898(6) Uani d . 1
H H18 0.9113 0.2419 0.4965 0.108 Uiso calc R 1
C C19 0.8036(3) 0.18753(7) 0.6218(2) 0.0720(5) Uani d . 1
H H19 0.7752 0.1598 0.5519 0.086 Uiso calc R 1
N N1 0.76605(17) 0.07730(5) 0.74933(14) 0.0547(3) Uani d . 1
H H1A 0.8532 0.0789 0.7012 0.066 Uiso calc R 1
O O1 0.23876(19) 0.06688(7) 0.78279(19) 0.0912(5) Uani d . 1
F F1 1.0695(2) -0.16840(5) 0.6943(2) 0.1173(5) Uani d . 1
F F2 1.0055(3) 0.32416(6) 0.6583(3) 0.1454(7) Uani d . 1

loop_
_atom_site_aniso_label
_atom_site_aniso_U_11
_atom_site_aniso_U_22
_atom_site_aniso_U_33
_atom_site_aniso_U_12
_atom_site_aniso_U_13
_atom_site_aniso_U_23
C1 0.0543(8) 0.0562(8) 0.0523(8) -0.0027(6) 0.0080(6) -0.0002(6)
C2 0.0525(8) 0.0638(10) 0.0695(10) -0.0072(7) 0.0093(7) -0.0038(7)
C3 0.0502(8) 0.0763(11) 0.0633(9) -0.0018(7) 0.0084(7) -0.0059(7)
C4 0.0509(8) 0.0639(10) 0.0743(10) 0.0065(7) 0.0079(7) -0.0064(7)
C5 0.0544(8) 0.0582(9) 0.0605(9) 0.0025(6) 0.0060(7) -0.0076(6)
C6 0.0510(8) 0.0525(8) 0.0605(8) -0.0040(6) 0.0032(6) 0.0024(6)
C7 0.0579(9) 0.0612(9) 0.0634(9) 0.0009(7) 0.0062(7) 0.0013(7)
C8 0.0653(10) 0.0724(11) 0.0813(12) 0.0021(8) 0.0118(9) -0.0131(9)
C9 0.0643(11) 0.0548(10) 0.1119(16) 0.0029(7) 0.0080(10) -0.0088(9)
C10 0.0781(12) 0.0635(10) 0.1024(15) 0.0059(9) 0.0038(11) 0.0227(10)
C11 0.0735(11) 0.0676(10) 0.0659(10) 0.0017(8) 0.0068(8) 0.0106(8)
C12 0.0677(12) 0.0771(13) 0.146(2) -0.0166(10) 0.0219(13) 0.0080(13)
C13 0.0664(12) 0.0806(14) 0.152(2) 0.0176(10) 0.0151(12) -0.0246(14)
C14 0.0507(8) 0.0528(9) 0.0826(11) 0.0072(6) 0.0011(7) -0.0059(7)
C15 0.0809(13) 0.0637(11) 0.0947(13) 0.0047(9) -0.0027(10) -0.0171(9)
C16 0.0944(16) 0.0576(11) 0.137(2) -0.0005(10) -0.0127(15) -0.0248(13)
C17 0.0759(13) 0.0525(11) 0.155(2) -0.0002(9) 0.0075(14) 0.0060(12)
C18 0.0858(14) 0.0607(11) 0.1247(18) 0.0027(9) 0.0259(13) 0.0133(11)
C19 0.0701(10) 0.0563(9) 0.0901(13) 0.0003(8) 0.0172(9) -0.0003(8)
N1 0.0475(6) 0.0518(7) 0.0642(8) 0.0015(5) 0.0101(5) -0.0008(5)
O1 0.0608(8) 0.1076(11) 0.1127(12) 0.0004(7) 0.0352(8) -0.0006(8)
F1 0.1099(11) 0.0692(8) 0.1703(15) 0.0267(7) 0.0223(10) -0.0127(8)
F2 0.1327(14) 0.0643(8) 0.236(2) -0.0278(8) 0.0287(13) 0.0108(10)

loop_
_atom_type_symbol
_atom_type_description
_atom_type_scat_dispersion_real
_atom_type_scat_dispersion_imag
_atom_type_scat_source
C C 0.0033 0.0016 'International Tables Vol C Tables 4.2.6.8 and 6.1.1.4'
H H 0.0000 0.0000 'International Tables Vol C Tables 4.2.6.8 and 6.1.1.4'
N N 0.0061 0.0033 'International Tables Vol C Tables 4.2.6.8 and 6.1.1.4'
O O 0.0106 0.0060 'International Tables Vol C Tables 4.2.6.8 and 6.1.1.4'
F F 0.0171 0.0103 'International Tables Vol C Tables 4.2.6.8 and 6.1.1.4'

loop_
_geom_angle_atom_site_label_1
_geom_angle_atom_site_label_2
_geom_angle_atom_site_label_3
_geom_angle
N1 C1 C6 112.25(12)
N1 C1 C2 108.44(12)
C6 C1 C2 110.25(12)
N1 C1 H1 108.6
C6 C1 H1 108.6
C2 C1 H1 108.6
C3 C2 C12 112.65(15)
C3 C2 C1 109.75(13)
C12 C2 C1 112.88(15)
C3 C2 H2 107.1
C12 C2 H2 107.1
C1 C2 H2 107.1
O1 C3 C4 122.16(16)
O1 C3 C2 122.14(16)
C4 C3 C2 115.70(13)
C3 C4 C13 111.89(16)
C3 C4 C5 108.50(13)
C13 C4 C5 113.54(15)
C3 C4 H4 107.6
C13 C4 H4 107.6
C5 C4 H4 107.6
N1 C5 C14 111.00(13)
N1 C5 C4 108.39(12)
C14 C5 C4 111.32(13)
N1 C5 H5 108.7
C14 C5 H5 108.7
C4 C5 H5 108.7
C7 C6 C11 118.41(16)
C7 C6 C1 121.60(14)
C11 C6 C1 119.79(15)
C8 C7 C6 121.34(16)
C8 C7 H7 119.3
C6 C7 H7 119.3
C9 C8 C7 118.15(19)
C9 C8 H8 120.9
C7 C8 H8 120.9
F1 C9 C10 118.7(2)
F1 C9 C8 118.9(2)
C10 C9 C8 122.38(18)
C9 C10 C11 118.93(18)
C9 C10 H10 120.5
C11 C10 H10 120.5
C10 C11 C6 120.77(18)
C10 C11 H11 119.6
C6 C11 H11 119.6
C2 C12 H12A 109.5
C2 C12 H12B 109.5
H12A C12 H12B 109.5
C2 C12 H12C 109.5
H12A C12 H12C 109.5
H12B C12 H12C 109.5
C4 C13 H13A 109.5
C4 C13 H13B 109.5
H13A C13 H13B 109.5
C4 C13 H13C 109.5
H13A C13 H13C 109.5
H13B C13 H13C 109.5
C19 C14 C15 118.66(18)
C19 C14 C5 120.60(15)
C15 C14 C5 120.73(18)
C14 C15 C16 119.7(2)
C14 C15 H15 120.1
C16 C15 H15 120.1
C17 C16 C15 118.8(2)
C17 C16 H16 120.6
C15 C16 H16 120.6
C16 C17 C18 123.2(2)
C16 C17 F2 118.8(2)
C18 C17 F2 118.0(3)
C17 C18 C19 118.0(2)
C17 C18 H18 121.0
C19 C18 H18 121.0
C14 C19 C18 121.55(19)
C14 C19 H19 119.2
C18 C19 H19 119.2
C5 N1 C1 112.48(13)
C5 N1 H1A 123.8
C1 N1 H1A 123.8

loop_
_geom_bond_atom_site_label_1
_geom_bond_atom_site_label_2
_geom_bond_distance
C1 N1 1.4588(19)
C1 C6 1.503(2)
C1 C2 1.550(2)
C1 H1 0.9800
C2 C3 1.513(2)
C2 C12 1.518(3)
C2 H2 0.9800
C3 O1 1.206(2)
C3 C4 1.510(2)
C4 C13 1.516(2)
C4 C5 1.556(2)
C4 H4 0.9800
C5 N1 1.4595(19)
C5 C14 1.504(2)
C5 H5 0.9800
C6 C7 1.382(2)
C6 C11 1.388(2)
C7 C8 1.381(2)
C7 H7 0.9300
C8 C9 1.371(3)
C8 H8 0.9300
C9 F1 1.352(2)
C9 C10 1.359(3)
C10 C11 1.379(3)
C10 H10 0.9300
C11 H11 0.9300
C12 H12A 0.9600
C12 H12B 0.9600
C12 H12C 0.9600
C13 H13A 0.9600
C13 H13B 0.9600
C13 H13C 0.9600
C14 C19 1.379(3)
C14 C15 1.384(3)
C15 C16 1.408(3)
C15 H15 0.9300
C16 C17 1.345(4)
C16 H16 0.9300
C17 C18 1.354(4)
C17 F2 1.365(3)
C18 C19 1.386(3)
C18 H18 0.9300
C19 H19 0.9300
N1 H1A 0.8600

loop_
_geom_hbond_atom_site_label_D
_geom_hbond_atom_site_label_H
_geom_hbond_atom_site_label_A
_geom_hbond_site_symmetry_A
_geom_hbond_distance_DH
_geom_hbond_distance_HA
_geom_hbond_distance_DA
_geom_hbond_angle_DHA
C11 H11 O1 3_657 0.93 2.49 3.400(3) 164.6
C18 H18 F1 3_756 0.93 2.54 3.197(3) 127.54

loop_
_geom_torsion_atom_site_label_1
_geom_torsion_atom_site_label_2
_geom_torsion_atom_site_label_3
_geom_torsion_atom_site_label_4
_geom_torsion
N1 C1 C2 C3 -53.46(17)
C6 C1 C2 C3 -176.73(13)
N1 C1 C2 C12 179.98(15)
C6 C1 C2 C12 56.71(19)
C12 C2 C3 O1 -3.1(3)
C1 C2 C3 O1 -129.78(18)
C12 C2 C3 C4 176.70(16)
C1 C2 C3 C4 50.01(19)
O1 C3 C4 C13 3.0(3)
C2 C3 C4 C13 -176.83(16)
O1 C3 C4 C5 129.00(18)
C2 C3 C4 C5 -50.79(19)
C3 C4 C5 N1 55.74(18)
C13 C4 C5 N1 -179.19(16)
C3 C4 C5 C14 178.09(13)
C13 C4 C5 C14 -56.8(2)
N1 C1 C6 C7 -50.19(19)
C2 C1 C6 C7 70.83(18)
N1 C1 C6 C11 135.01(16)
C2 C1 C6 C11 -103.97(17)
C11 C6 C7 C8 1.7(2)
C1 C6 C7 C8 -173.18(15)
C6 C7 C8 C9 -0.6(3)
C7 C8 C9 F1 179.65(16)
C7 C8 C9 C10 -0.5(3)
F1 C9 C10 C11 -179.75(17)
C8 C9 C10 C11 0.4(3)
C9 C10 C11 C6 0.8(3)
C7 C6 C11 C10 -1.8(3)
C1 C6 C11 C10 173.17(16)
N1 C5 C14 C19 50.64(19)
C4 C5 C14 C19 -70.19(19)
N1 C5 C14 C15 -130.90(16)
C4 C5 C14 C15 108.27(18)
C19 C14 C15 C16 0.2(3)
C5 C14 C15 C16 -178.30(17)
C14 C15 C16 C17 -0.1(3)
C15 C16 C17 C18 0.0(4)
C15 C16 C17 F2 -179.76(19)
C16 C17 C18 C19 0.0(4)
F2 C17 C18 C19 179.78(18)
C15 C14 C19 C18 -0.2(3)
C5 C14 C19 C18 178.32(16)
C17 C18 C19 C14 0.1(3)
C14 C5 N1 C1 171.33(12)
C4 C5 N1 C1 -66.12(17)
C6 C1 N1 C5 -173.32(12)
C2 C1 N1 C5 64.62(16)

loop_
_cod_related_entry_id
_cod_related_entry_database
_cod_related_entry_code
1 ChemSpider 2896386
